data_7220771
loop_
_publ_author_name
'Martinez-Lillo, Jose'
'Armentano, Donatella'

_publ_section_title
;
 Aquapentachlororhenate(IV): a singular and promising building block for
 metal assembling
;
_journal_name_full 'RSC Adv.'
_journal_paper_doi 10.1039/C5RA10225A
_journal_year 2015
_chemical_formula_sum 'C24 H22 Cl5 O P Re'
_chemical_formula_weight 720.83
_chemical_name_systematic
;
 ?
;
_space_group_crystal_system tetragonal
_space_group_IT_number 85
_space_group_name_Hall '-P 4a'
_space_group_name_H-M_alt 'P 4/n'
_symmetry_space_group_name_Hall '-P 4a'
_symmetry_space_group_name_H-M 'P 4/n :2'
_atom_sites_solution_hydrogens geom
_audit_creation_method SHELXL-2013
_audit_update_record
;
2015-02-17 deposited with the CCDC.
2015-06-15 downloaded from the CCDC.
;
_cell_angle_alpha 90
_cell_angle_beta 90
_cell_angle_gamma 90
_cell_formula_units_Z 2
_cell_length_a 13.3512(11)
_cell_length_b 13.3512(11)
_cell_length_c 7.2677(8)
_cell_measurement_reflns_used 9853
_cell_measurement_temperature 293(2)
_cell_measurement_theta_max 29.57
_cell_measurement_theta_min 3.05
_cell_volume 1295.5(2)
_computing_cell_refinement 'Bruker APEX'
_computing_data_collection 'Bruker APEX'
_computing_data_reduction 'Bruker SAINT'
_computing_molecular_graphics 'Bruker SHELXTL'
_computing_publication_material 'Bruker SHELXTL'
_computing_structure_refinement 'SHELXL-2013 (Sheldrick, 2013)'
_computing_structure_solution 'SHELXS-2013 (Sheldrick, 2013)'
_diffrn_ambient_temperature 293(2)
_diffrn_measured_fraction_theta_full 1.000
_diffrn_measured_fraction_theta_max 1.000
_diffrn_measurement_device_type 'CCD area detector'
_diffrn_measurement_method 'phi and omega scans'
_diffrn_radiation_type MoK\a
_diffrn_radiation_wavelength 0.71073
_diffrn_reflns_av_R_equivalents 0.0206
_diffrn_reflns_av_unetI/netI 0.0092
_diffrn_reflns_laue_measured_fraction_full 1.000
_diffrn_reflns_laue_measured_fraction_max 1.000
_diffrn_reflns_limit_h_max 16
_diffrn_reflns_limit_h_min -17
_diffrn_reflns_limit_k_max 17
_diffrn_reflns_limit_k_min -17
_diffrn_reflns_limit_l_max 8
_diffrn_reflns_limit_l_min -9
_diffrn_reflns_number 15280
_diffrn_reflns_point_group_measured_fraction_full 1.000
_diffrn_reflns_point_group_measured_fraction_max 1.000
_diffrn_reflns_theta_full 25.242
_diffrn_reflns_theta_max 26.979
_diffrn_reflns_theta_min 2.157
_diffrn_source 'fine-focus sealed tube'
_exptl_absorpt_coefficient_mu 5.283
_exptl_absorpt_correction_T_max 0.602
_exptl_absorpt_correction_T_min 0.420
_exptl_absorpt_correction_type multi-scan
_exptl_absorpt_process_details sadabs
_exptl_crystal_colour green
_exptl_crystal_density_diffrn 1.848
_exptl_crystal_description irregular
_exptl_crystal_F_000 698
_exptl_crystal_preparation 'Magnetic properties'
_exptl_crystal_recrystallization_method 'Re-crystallisation from solvent: acetonitrile:water (9:1, v/v) solution '
_exptl_crystal_size_max 0.20
_exptl_crystal_size_mid 0.14
_exptl_crystal_size_min 0.12
_refine_diff_density_max 4.579
_refine_diff_density_min -0.793
_refine_diff_density_rms 0.420
_refine_ls_extinction_method none
_refine_ls_goodness_of_fit_ref 1.280
_refine_ls_hydrogen_treatment riding
_refine_ls_matrix_type full
_refine_ls_number_parameters 75
_refine_ls_number_reflns 1425
_refine_ls_number_restraints 0
_refine_ls_restrained_S_all 1.280
_refine_ls_R_factor_all 0.0813
_refine_ls_R_factor_gt 0.0804
_refine_ls_shift/su_max 0.000
_refine_ls_shift/su_mean 0.000
_refine_ls_structure_factor_coef Fsqd
_refine_ls_weighting_details 'w=1/[\s^2^(Fo^2^)+(0.1916P)^2^+3.3997P] where P=(Fo^2^+2Fc^2^)/3'
_refine_ls_weighting_scheme calc
_refine_ls_wR_factor_gt 0.2639
_refine_ls_wR_factor_ref 0.2665
_reflns_Friedel_coverage 0.000
_reflns_number_gt 1381
_reflns_number_total 1425
_reflns_threshold_expression 'I > 2\s(I)'
_cod_data_source_file c5ra10225a2.cif
_cod_data_source_block repyzmo
_cod_original_cell_volume 1295.5(3)
_cod_database_code 7220771
_shelx_space_group_comment
;
The symmetry employed for this shelxl refinement is uniquely defined
by the following loop, which should always be used as a source of
symmetry information in preference to the above space-group names.
They are only intended as comments.
;
_shelxl_version_number 2013-4

loop_
_space_group_symop_operation_xyz
'x, y, z'
'-x+1/2, -y+1/2, z'
'-y+1/2, x, z'
'y, -x+1/2, z'
'-x, -y, -z'
'x-1/2, y-1/2, -z'
'y-1/2, -x, -z'
'-y, x-1/2, -z'

loop_
_atom_site_label
_atom_site_type_symbol
_atom_site_fract_x
_atom_site_fract_y
_atom_site_fract_z
_atom_site_U_iso_or_equiv
_atom_site_adp_type
_atom_site_occupancy
_atom_site_site_symmetry_order
_atom_site_calc_flag
_atom_site_refinement_flags_posn
_atom_site_refinement_flags_adp
_atom_site_refinement_flags_occupancy
Re1 Re 0.2500 0.2500 0.36663(9) 0.0379(5) Uani 1 4 d S T P
Cl1 Cl 0.4133(2) 0.1928(2) 0.3568(3) 0.0430(7) Uani 1 1 d . . .
Cl2 Cl 0.2500 0.2500 0.0480(8) 0.0556(14) Uani 1 4 d S T P
O1W O 0.2500 0.2500 0.6492(18) 0.042(4) Uani 1 4 d S T P
P1 P 0.7500 0.2500 0.5000 0.0340(10) Uani 1 4 d S T P
C1 C 0.6541(8) 0.2032(8) 0.6452(11) 0.035(2) Uani 1 1 d . . .
C2 C 0.6177(9) 0.2660(8) 0.7803(14) 0.050(3) Uani 1 1 d . . .
H2 H 0.6425 0.3308 0.7914 0.060 Uiso 1 1 calc R U .
C3 C 0.5441(13) 0.2320(11) 0.8992(17) 0.059(4) Uani 1 1 d . . .
H3 H 0.5172 0.2737 0.9891 0.071 Uiso 1 1 calc R U .
C4 C 0.5127(15) 0.1370(12) 0.8806(16) 0.061(4) Uani 1 1 d . . .
H4 H 0.4654 0.1129 0.9634 0.073 Uiso 1 1 calc R U .
C5 C 0.5465(10) 0.0742(8) 0.7470(17) 0.051(2) Uani 1 1 d . . .
H5 H 0.5199 0.0102 0.7347 0.061 Uiso 1 1 calc R U .
C6 C 0.6196(9) 0.1068(8) 0.6321(11) 0.036(2) Uani 1 1 d . . .
H6 H 0.6463 0.0638 0.5443 0.043 Uiso 1 1 calc R U .

loop_
_atom_site_aniso_label
_atom_site_aniso_U_11
_atom_site_aniso_U_22
_atom_site_aniso_U_33
_atom_site_aniso_U_23
_atom_site_aniso_U_13
_atom_site_aniso_U_12
Re1 0.0379(5) 0.0379(5) 0.0378(6) 0.000 0.000 0.000
Cl1 0.0271(12) 0.0467(14) 0.0553(16) -0.0092(9) -0.0062(8) 0.0076(10)
Cl2 0.069(2) 0.069(2) 0.029(2) 0.000 0.000 0.000
O1W 0.052(6) 0.052(6) 0.021(6) 0.000 0.000 0.000
P1 0.0297(12) 0.0297(12) 0.043(3) 0.000 0.000 0.000
C1 0.034(5) 0.031(5) 0.038(5) 0.000(3) -0.001(3) -0.001(4)
C2 0.073(7) 0.039(5) 0.037(5) -0.009(4) 0.012(5) -0.015(5)
C3 0.080(9) 0.060(7) 0.038(5) -0.007(5) 0.025(6) -0.018(7)
C4 0.084(11) 0.055(8) 0.044(7) 0.013(5) 0.012(5) -0.022(7)
C5 0.069(7) 0.036(4) 0.048(5) 0.011(4) 0.002(5) -0.013(4)
C6 0.040(5) 0.025(4) 0.043(6) 0.002(3) -0.006(3) 0.006(4)

loop_
_atom_type_symbol
_atom_type_description
_atom_type_scat_dispersion_real
_atom_type_scat_dispersion_imag
_atom_type_scat_source
C C 0.0033 0.0016 'International Tables Vol C Tables 4.2.6.8 and 6.1.1.4'
H H 0.0000 0.0000 'International Tables Vol C Tables 4.2.6.8 and 6.1.1.4'
P P 0.1023 0.0942 'International Tables Vol C Tables 4.2.6.8 and 6.1.1.4'
Cl Cl 0.1484 0.1585 'International Tables Vol C Tables 4.2.6.8 and 6.1.1.4'
Re Re -1.0185 7.2310 'International Tables Vol C Tables 4.2.6.8 and 6.1.1.4'
O O 0.0106 0.0060 'International Tables Vol C Tables 4.2.6.8 and 6.1.1.4'

loop_
_geom_angle_atom_site_label_1
_geom_angle_atom_site_label_2
_geom_angle_atom_site_label_3
_geom_angle
_geom_angle_site_symmetry_1
_geom_angle_site_symmetry_3
O1W Re1 Cl1 91.78(6) . .
O1W Re1 Cl1 91.78(6) . 4
Cl1 Re1 Cl1 89.946(4) . 4
O1W Re1 Cl1 91.78(6) . 3
Cl1 Re1 Cl1 89.944(4) . 3
Cl1 Re1 Cl1 176.44(12) 4 3
O1W Re1 Cl1 91.78(6) . 2
Cl1 Re1 Cl1 176.44(12) . 2
Cl1 Re1 Cl1 89.945(4) 4 2
Cl1 Re1 Cl1 89.945(4) 3 2
O1W Re1 Cl2 180.0 . .
Cl1 Re1 Cl2 88.22(6) . .
Cl1 Re1 Cl2 88.22(6) 4 .
Cl1 Re1 Cl2 88.22(6) 3 .
Cl1 Re1 Cl2 88.22(6) 2 .
C1 P1 C1 106.9(6) . 2_655
C1 P1 C1 110.8(3) . 8_656
C1 P1 C1 110.8(3) 2_655 8_656
C1 P1 C1 110.8(3) . 7_666
C1 P1 C1 110.8(3) 2_655 7_666
C1 P1 C1 106.9(6) 8_656 7_666
C6 C1 C2 120.2(9) . .
C6 C1 P1 122.1(8) . .
C2 C1 P1 117.6(8) . .
C1 C2 C3 119.7(10) . .
C4 C3 C2 117.9(12) . .
C3 C4 C5 123.4(12) . .
C6 C5 C4 118.7(10) . .
C5 C6 C1 120.0(10) . .

loop_
_geom_bond_atom_site_label_1
_geom_bond_atom_site_label_2
_geom_bond_distance
_geom_bond_site_symmetry_2
Re1 O1W 2.054(13) .
Re1 Cl1 2.311(3) .
Re1 Cl1 2.311(3) 4
Re1 Cl1 2.311(3) 3
Re1 Cl1 2.311(3) 2
Re1 Cl2 2.315(6) .
P1 C1 1.773(10) .
P1 C1 1.773(10) 2_655
P1 C1 1.773(10) 8_656
P1 C1 1.773(10) 7_666
C1 C6 1.370(15) .
C1 C2 1.379(14) .
C2 C3 1.386(16) .
C3 C4 1.34(2) .
C4 C5 1.36(2) .
C5 C6 1.357(16) .
